data_1546384
loop_
_publ_author_name
'Landmann, Johannes'
'Hennig, Philipp T.'
'Ignat'ev, Nikolai'
'Finze, Maik'

_publ_section_title
;
 Borylation of Fluorinated Arenes with the Boron-centred Nucleophile
 B(CN)32&#x2212; -- a Unique Entry to Aryltricyanoborates
;
_journal_name_full 'Chem. Sci.'
_journal_paper_doi 10.1039/C7SC02249B
_journal_year 2017
_chemical_formula_moiety 'C12 H8 B F3 K N3 O2'
_chemical_formula_sum 'C12 H8 B F3 K N3 O2'
_chemical_formula_weight 333.12
_space_group_crystal_system monoclinic
_space_group_IT_number 14
_space_group_name_Hall '-P 2ybc'
_space_group_name_H-M_alt 'P 1 21/c 1'
_symmetry_space_group_name_Hall '-P 2ybc'
_symmetry_space_group_name_H-M 'P 1 21/c 1'
_atom_sites_solution_hydrogens geom
_atom_sites_solution_primary iterative
_atom_sites_solution_secondary difmap
_audit_creation_method SHELXL-2014/7
_audit_update_record
;
2017-05-09 deposited with the CCDC.
2017-06-26 downloaded from the CCDC.
;
_cell_angle_alpha 90
_cell_angle_beta 93.205(3)
_cell_angle_gamma 90
_cell_formula_units_Z 4
_cell_length_a 12.9371(9)
_cell_length_b 7.5514(5)
_cell_length_c 14.3323(10)
_cell_measurement_reflns_used 7338
_cell_measurement_temperature 100(2)
_cell_measurement_theta_max 26.75
_cell_measurement_theta_min 2.85
_cell_volume 1397.98(17)
_computing_cell_refinement 'Saint+ ver. V8.34A (Bruker AXS)'
_computing_data_collection 'APEX2 ver. 2014.9 (Bruker AXS)'
_computing_data_reduction 'Saint+ ver. V8.34A (Bruker AXS)'
_computing_molecular_graphics 'ShelXLe (Huebschle et all, 2011)'
_computing_publication_material 'SHELXL-2014/7 (Sheldrick, 2014)'
_computing_structure_refinement 'SHELXL-2014/7 (Sheldrick, 2014)'
_computing_structure_solution 'SHELXT (Sheldrick, 2014)'
_diffrn_ambient_temperature 100(2)
_diffrn_detector 'CCD area detector (Apex2)'
_diffrn_measured_fraction_theta_full 1.000
_diffrn_measured_fraction_theta_max 1.000
_diffrn_measurement_device_type 'Bruker X8-APEX II'
_diffrn_measurement_method '\f and \w scans'
_diffrn_radiation_monochromator 'multi-layer mirror'
_diffrn_radiation_type MoK\a
_diffrn_radiation_wavelength 0.71073
_diffrn_reflns_av_R_equivalents 0.0751
_diffrn_reflns_av_unetI/netI 0.0484
_diffrn_reflns_Laue_measured_fraction_full 1.000
_diffrn_reflns_Laue_measured_fraction_max 1.000
_diffrn_reflns_limit_h_max 16
_diffrn_reflns_limit_h_min -16
_diffrn_reflns_limit_k_max 9
_diffrn_reflns_limit_k_min 0
_diffrn_reflns_limit_l_max 17
_diffrn_reflns_limit_l_min 0
_diffrn_reflns_number 17851
_diffrn_reflns_point_group_measured_fraction_full 1.000
_diffrn_reflns_point_group_measured_fraction_max 1.000
_diffrn_reflns_theta_full 26.000
_diffrn_reflns_theta_max 26.372
_diffrn_reflns_theta_min 2.847
_diffrn_source 'rotating-anode (Nonius FR-591)'
_exptl_absorpt_coefficient_mu 0.423
_exptl_absorpt_correction_T_max 0.745430
_exptl_absorpt_correction_T_min 0.659870
_exptl_absorpt_correction_type multi-scan
_exptl_absorpt_process_details 'SadAbs 2014/5 (Bruker AXS)'
_exptl_crystal_colour colourless
_exptl_crystal_density_diffrn 1.583
_exptl_crystal_description plate
_exptl_crystal_F_000 672
_exptl_crystal_size_max 0.23
_exptl_crystal_size_mid 0.1
_exptl_crystal_size_min 0.06
_refine_diff_density_max 0.920
_refine_diff_density_min -0.478
_refine_diff_density_rms 0.087
_refine_ls_extinction_method none
_refine_ls_goodness_of_fit_ref 1.087
_refine_ls_hydrogen_treatment constr
_refine_ls_matrix_type full
_refine_ls_number_parameters 202
_refine_ls_number_reflns 2857
_refine_ls_number_restraints 0
_refine_ls_restrained_S_all 1.087
_refine_ls_R_factor_all 0.0599
_refine_ls_R_factor_gt 0.0500
_refine_ls_shift/su_max 0.000
_refine_ls_shift/su_mean 0.000
_refine_ls_structure_factor_coef Fsqd
_refine_ls_weighting_details 'w=1/[\s^2^(Fo^2^)+(0.0377P)^2^+2.7374P] where P=(Fo^2^+2Fc^2^)/3'
_refine_ls_weighting_scheme calc
_refine_ls_wR_factor_gt 0.1167
_refine_ls_wR_factor_ref 0.1260
_reflns_Friedel_coverage 0.000
_reflns_number_gt 2516
_reflns_number_total 2857
_reflns_threshold_expression 'I > 2\s(I)'
_cod_data_source_file c7sc02249b2.cif
_cod_data_source_block JL096_JL_K2N2EtOAc
_cod_database_code 1546384
_shelx_space_group_comment
;
The symmetry employed for this shelxl refinement is uniquely defined
by the following loop, which should always be used as a source of
symmetry information in preference to the above space-group names.
They are only intended as comments.
;

loop_
_space_group_symop_operation_xyz
'x, y, z'
'-x, y+1/2, -z+1/2'
'-x, -y, -z'
'x, -y-1/2, z-1/2'

loop_
_atom_site_label
_atom_site_type_symbol
_atom_site_fract_x
_atom_site_fract_y
_atom_site_fract_z
_atom_site_U_iso_or_equiv
_atom_site_adp_type
_atom_site_occupancy
_atom_site_site_symmetry_order
_atom_site_calc_flag
_atom_site_refinement_flags_posn
_atom_site_refinement_flags_adp
K1 K 0.49775(7) -0.00779(10) 0.32187(5) 0.01707(18) Uani 1 1 d . .
N1 N 0.5718(2) 0.3472(4) 0.3628(2) 0.0215(7) Uani 1 1 d . .
O1 O 0.3395(2) 0.2091(4) 0.2474(2) 0.0327(7) Uani 1 1 d . .
C1 C 0.6163(3) 0.4178(5) 0.4226(3) 0.0154(7) Uani 1 1 d . .
N2 N 0.6111(2) 0.3499(4) 0.6649(2) 0.0214(7) Uani 1 1 d . .
O2 O 0.1740(2) 0.1167(4) 0.2417(2) 0.0320(7) Uani 1 1 d . .
C2 C 0.6386(3) 0.4229(5) 0.6009(3) 0.0157(7) Uani 1 1 d . .
N3 N 0.6076(2) 0.8580(4) 0.4992(3) 0.0248(7) Uani 1 1 d . .
C3 C 0.6383(2) 0.7168(4) 0.5051(3) 0.0163(7) Uani 1 1 d . .
B4 B 0.6764(3) 0.5150(5) 0.5087(3) 0.0155(7) Uani 1 1 d . .
C12 C 0.8010(3) 0.4898(5) 0.5029(3) 0.0200(8) Uani 1 1 d . .
C13 C 0.8383(3) 0.3177(5) 0.4755(3) 0.0228(8) Uani 1 1 d . .
F13 F 0.77213(17) 0.1870(3) 0.4632(2) 0.0347(6) Uani 1 1 d . .
C14 C 0.9406(3) 0.2854(5) 0.4664(3) 0.0231(8) Uani 1 1 d . .
F14 F 0.96843(18) 0.1241(3) 0.4367(2) 0.0320(6) Uani 1 1 d . .
C15 C 1.0156(3) 0.4153(5) 0.4848(3) 0.0197(8) Uani 1 1 d . .
C21 C 0.2042(3) 0.4013(6) 0.1881(3) 0.0309(10) Uani 1 1 d . .
H00A H 0.1947 0.3889 0.1201 0.046 Uiso 1 1 calc R U
H00B H 0.2516 0.4998 0.2031 0.046 Uiso 1 1 calc R U
H00C H 0.1372 0.4249 0.2143 0.046 Uiso 1 1 calc R U
C22 C 0.2483(3) 0.2357(6) 0.2286(3) 0.0274(9) Uani 1 1 d . .
C23 C 0.2066(3) -0.0505(6) 0.2839(3) 0.0339(10) Uani 1 1 d . .
H00G H 0.2435 -0.0301 0.3453 0.041 Uiso 1 1 calc R U
H00H H 0.2535 -0.1141 0.2431 0.041 Uiso 1 1 calc R U
C24 C 0.1100(3) -0.1564(6) 0.2954(3) 0.0360(11) Uani 1 1 d . .
H00D H 0.0722 -0.1697 0.2347 0.054 Uiso 1 1 calc R U
H00E H 0.0661 -0.0951 0.3387 0.054 Uiso 1 1 calc R U
H00F H 0.1286 -0.2736 0.3205 0.054 Uiso 1 1 calc R U
C11 C 0.8750(3) 0.6122(5) 0.5224(3) 0.0220(8) Uani 1 1 d . .
F11 F 0.84548(16) 0.7725(3) 0.55034(17) 0.0294(6) Uani 1 1 d . .

loop_
_atom_site_aniso_label
_atom_site_aniso_U_11
_atom_site_aniso_U_22
_atom_site_aniso_U_33
_atom_site_aniso_U_23
_atom_site_aniso_U_13
_atom_site_aniso_U_12
K1 0.0168(3) 0.0168(3) 0.0173(3) 0.0012(3) -0.0014(4) -0.0008(3)
N1 0.0207(15) 0.0251(17) 0.0188(16) -0.0016(14) 0.0027(13) -0.0022(14)
O1 0.0247(14) 0.0405(19) 0.0321(17) -0.0056(15) -0.0047(13) 0.0127(13)
C1 0.0129(16) 0.0176(18) 0.0163(17) 0.0003(15) 0.0055(14) 0.0017(14)
N2 0.0206(15) 0.0225(16) 0.0213(17) 0.0027(14) 0.0027(13) 0.0019(13)
O2 0.0276(15) 0.0392(18) 0.0292(16) 0.0072(14) 0.0009(13) 0.0148(13)
C2 0.0099(15) 0.0168(18) 0.0201(18) -0.0048(15) -0.0023(14) 0.0038(13)
N3 0.0216(14) 0.0244(16) 0.0288(17) 0.0009(16) 0.0039(15) 0.0021(13)
C3 0.0127(14) 0.0203(18) 0.0161(16) -0.0005(16) 0.0022(15) -0.0016(13)
B4 0.0091(14) 0.0203(18) 0.0170(17) 0.0001(17) 0.0010(18) 0.0016(14)
C12 0.0145(15) 0.034(2) 0.0116(17) 0.0028(16) 0.0022(14) 0.0037(15)
C13 0.0149(16) 0.0278(19) 0.026(2) 0.0075(18) 0.0046(17) 0.0040(15)
F13 0.0231(11) 0.0228(12) 0.0574(16) -0.0049(13) -0.0033(12) 0.0007(9)
C14 0.0240(18) 0.0200(18) 0.025(2) -0.0044(17) 0.0022(17) 0.0016(15)
F14 0.0245(11) 0.0158(11) 0.0547(16) -0.0133(11) -0.0084(11) 0.0051(9)
C15 0.031(2) 0.0158(17) 0.0123(18) 0.0016(16) 0.0025(16) -0.0014(14)
C21 0.029(2) 0.033(2) 0.030(2) -0.0012(18) -0.0024(18) 0.0107(18)
C22 0.0279(19) 0.038(2) 0.0159(18) -0.0062(17) -0.0022(17) 0.012(2)
C23 0.033(2) 0.040(3) 0.029(2) 0.007(2) 0.0061(19) 0.017(2)
C24 0.038(2) 0.041(3) 0.030(2) 0.002(2) 0.008(2) 0.012(2)
C11 0.0187(17) 0.0259(19) 0.0213(19) -0.0017(18) -0.0009(16) 0.0014(14)
F11 0.0201(11) 0.0335(13) 0.0343(13) -0.0098(11) -0.0015(10) -0.0027(10)

loop_
_atom_type_symbol
_atom_type_description
_atom_type_scat_dispersion_real
_atom_type_scat_dispersion_imag
_atom_type_scat_source
C C 0.0033 0.0016 'International Tables Vol C Tables 4.2.6.8 and 6.1.1.4'
H H 0.0000 0.0000 'International Tables Vol C Tables 4.2.6.8 and 6.1.1.4'
O O 0.0106 0.0060 'International Tables Vol C Tables 4.2.6.8 and 6.1.1.4'
F F 0.0171 0.0103 'International Tables Vol C Tables 4.2.6.8 and 6.1.1.4'
K K 0.2009 0.2494 'International Tables Vol C Tables 4.2.6.8 and 6.1.1.4'
N N 0.0061 0.0033 'International Tables Vol C Tables 4.2.6.8 and 6.1.1.4'
B B 0.0013 0.0007 'International Tables Vol C Tables 4.2.6.8 and 6.1.1.4'

loop_
_geom_angle_atom_site_label_1
_geom_angle_atom_site_label_2
_geom_angle_atom_site_label_3
_geom_angle
_geom_angle_site_symmetry_1
_geom_angle_site_symmetry_3
O1 K1 N1 76.19(9) . .
O1 K1 N2 101.29(10) . 3_656
N1 K1 N2 161.86(9) . 3_656
O1 K1 N1 72.22(9) . 2_645
N1 K1 N1 127.20(9) . 2_645
N2 K1 N1 67.13(9) 3_656 2_645
O1 K1 N2 81.88(9) . 4_565
N1 K1 N2 67.29(9) . 4_565
N2 K1 N2 130.59(8) 3_656 4_565
N1 K1 N2 67.24(9) 2_645 4_565
O1 K1 N3 145.22(9) . 1_545
N1 K1 N3 90.31(9) . 1_545
N2 K1 N3 81.72(9) 3_656 1_545
N1 K1 N3 137.30(9) 2_645 1_545
N2 K1 N3 122.55(9) 4_565 1_545
O1 K1 N3 76.17(9) . 3_666
N1 K1 N3 70.08(9) . 3_666
N2 K1 N3 91.82(9) 3_656 3_666
N1 K1 N3 136.96(9) 2_645 3_666
N2 K1 N3 135.49(9) 4_565 3_666
N3 K1 N3 69.09(10) 1_545 3_666
O1 K1 O1 139.15(4) . 2_645
N1 K1 O1 117.76(8) . 2_645
N2 K1 O1 76.10(8) 3_656 2_645
N1 K1 O1 69.35(8) 2_645 2_645
N2 K1 O1 71.03(8) 4_565 2_645
N3 K1 O1 75.49(8) 1_545 2_645
N3 K1 O1 143.89(8) 3_666 2_645
O1 K1 K1 111.19(7) . 2_645
N1 K1 K1 153.65(7) . 2_645
N2 K1 K1 44.15(6) 3_656 2_645
N1 K1 K1 42.13(7) 2_645 2_645
N2 K1 K1 88.25(7) 4_565 2_645
N3 K1 K1 95.17(7) 1_545 2_645
N3 K1 K1 135.75(6) 3_666 2_645
O1 K1 K1 40.35(5) 2_645 2_645
O1 K1 K1 47.97(7) . 2_655
N1 K1 K1 43.24(7) . 2_655
N2 K1 K1 144.84(7) 3_656 2_655
N1 K1 K1 84.72(7) 2_645 2_655
N2 K1 K1 43.29(6) 4_565 2_655
N3 K1 K1 132.81(7) 1_545 2_655
N3 K1 K1 95.28(6) 3_666 2_655
O1 K1 K1 114.29(6) 2_645 2_655
K1 K1 K1 122.67(3) 2_645 2_655
C1 N1 K1 137.2(3) . .
C1 N1 K1 128.1(3) . 2_655
K1 N1 K1 94.63(10) . 2_655
C22 O1 K1 150.2(3) . .
C22 O1 K1 118.0(3) . 2_655
K1 O1 K1 91.68(8) . 2_655
N1 C1 B4 178.3(4) . .
C2 N2 K1 130.1(3) . 3_656
C2 N2 K1 126.6(3) . 4_566
K1 N2 K1 92.56(9) 3_656 4_566
C22 O2 C23 116.7(3) . .
N2 C2 B4 177.0(4) . .
C3 N3 K1 121.6(3) . 1_565
C3 N3 K1 115.8(3) . 3_666
K1 N3 K1 110.91(9) 1_565 3_666
N3 C3 B4 176.6(4) . .
C2 B4 C1 106.3(3) . .
C2 B4 C3 109.5(3) . .
C1 B4 C3 106.0(3) . .
C2 B4 C12 110.0(3) . .
C1 B4 C12 110.2(3) . .
C3 B4 C12 114.4(3) . .
C11 C12 C13 115.3(3) . .
C11 C12 B4 127.0(3) . .
C13 C12 B4 117.7(3) . .
F13 C13 C14 118.9(3) . .
F13 C13 C12 119.1(3) . .
C14 C13 C12 121.9(3) . .
F14 C14 C13 118.1(3) . .
F14 C14 C15 120.1(3) . .
C13 C14 C15 121.7(3) . .
C14 C15 C15 119.2(4) . 3_766
C14 C15 C11 124.1(3) . 3_766
C15 C15 C11 116.7(4) 3_766 3_766
C22 C21 H00A 109.5 . .
C22 C21 H00B 109.5 . .
H00A C21 H00B 109.5 . .
C22 C21 H00C 109.5 . .
H00A C21 H00C 109.5 . .
H00B C21 H00C 109.5 . .
O1 C22 O2 123.8(4) . .
O1 C22 C21 125.2(4) . .
O2 C22 C21 111.1(3) . .
O2 C23 C24 106.6(3) . .
O2 C23 H00G 110.4 . .
C24 C23 H00G 110.4 . .
O2 C23 H00H 110.4 . .
C24 C23 H00H 110.4 . .
H00G C23 H00H 108.6 . .
C23 C24 H00D 109.5 . .
C23 C24 H00E 109.5 . .
H00D C24 H00E 109.5 . .
C23 C24 H00F 109.5 . .
H00D C24 H00F 109.5 . .
H00E C24 H00F 109.5 . .
F11 C11 C12 118.1(3) . .
F11 C11 C15 116.8(3) . 3_766
C12 C11 C15 125.1(3) . 3_766

loop_
_geom_bond_atom_site_label_1
_geom_bond_atom_site_label_2
_geom_bond_distance
_geom_bond_site_symmetry_2
K1 O1 2.787(3) .
K1 N1 2.896(3) .
K1 N2 2.953(3) 3_656
K1 N1 2.957(3) 2_645
K1 N2 3.000(3) 4_565
K1 N3 3.017(4) 1_545
K1 N3 3.179(4) 3_666
K1 O1 3.198(3) 2_645
K1 K1 4.3031(7) 2_645
K1 K1 4.3031(7) 2_655
N1 C1 1.138(5) .
N1 K1 2.957(3) 2_655
O1 C22 1.212(5) .
O1 K1 3.198(3) 2_655
C1 B4 1.600(6) .
N2 C2 1.143(5) .
N2 K1 2.953(3) 3_656
N2 K1 3.000(3) 4_566
O2 C22 1.336(5) .
O2 C23 1.452(5) .
C2 B4 1.594(6) .
N3 C3 1.139(5) .
N3 K1 3.017(4) 1_565
N3 K1 3.179(4) 3_666
C3 B4 1.602(5) .
B4 C12 1.630(4) .
C12 C11 1.349(5) .
C12 C13 1.448(5) .
C13 F13 1.312(4) .
C13 C14 1.360(5) .
C14 F14 1.345(4) .
C14 C15 1.394(5) .
C15 C15 1.417(7) 3_766
C15 C11 1.440(5) 3_766
C21 C22 1.479(6) .
C21 H00A 0.9800 .
C21 H00B 0.9800 .
C21 H00C 0.9800 .
C23 C24 1.500(7) .
C23 H00G 0.9900 .
C23 H00H 0.9900 .
C24 H00D 0.9800 .
C24 H00E 0.9800 .
C24 H00F 0.9800 .
C11 F11 1.337(4) .
C11 C15 1.440(5) 3_766
